data_7008407
loop_
_publ_author_name
'Izod, Keith'
'Young, Jonathan'
'Clegg, William'
'Harrington, Ross W.'

_publ_section_title
;
 Effect of peripheral donor substituents on the binding modes of
 phosphinomethanide ligands. Synthesis and crystal structures of alkali
 metal derivatives of an O-functionalised phosphinomethanide ligand.
;
_journal_issue 9
_journal_name_full 'Dalton transactions (Cambridge, England : 2003)'
_journal_page_first 1658
_journal_page_last 1663
_journal_paper_doi 10.1039/b502416a
_journal_year 2005
_chemical_formula_moiety 'C46 H74 Br2 Li2 O4 P2 Si4'
_chemical_formula_sum 'C46 H74 Br2 Li2 O4 P2 Si4'
_chemical_formula_weight 1039.1
_chemical_name_systematic
;
?
;
_space_group_IT_number 14
_symmetry_cell_setting monoclinic
_symmetry_space_group_name_Hall '-P 2ybc'
_symmetry_space_group_name_H-M 'P 1 21/c 1'
_atom_sites_solution_hydrogens geom
_atom_sites_solution_primary direct
_atom_sites_solution_secondary difmap
_audit_creation_method SHELXL-97
_cell_angle_alpha 90.00
_cell_angle_beta 95.371(1)
_cell_angle_gamma 90.00
_cell_formula_units_Z 2
_cell_length_a 12.0404(6)
_cell_length_b 9.4535(5)
_cell_length_c 24.4234(12)
_cell_measurement_reflns_used 13191
_cell_measurement_temperature 150(2)
_cell_measurement_theta_max 28.44
_cell_measurement_theta_min 2.52
_cell_volume 2767.8(2)
_computing_cell_refinement 'Bruker SAINT'
_computing_data_collection 'Bruker SMART'
_computing_data_reduction 'Bruker SAINT'
_computing_molecular_graphics 'Bruker SHELXTL'
_computing_publication_material 'Bruker SHELXTL and local programs'
_computing_structure_refinement 'Bruker SHELXTL'
_computing_structure_solution 'Bruker SHELXTL'
_diffrn_ambient_temperature 150(2)
_diffrn_measured_fraction_theta_full 0.936
_diffrn_measured_fraction_theta_max 0.936
_diffrn_measurement_device_type 'Bruker SMART 1K CCD diffractometer'
_diffrn_measurement_method 'thin-slice \w scans'
_diffrn_radiation_monochromator graphite
_diffrn_radiation_source 'sealed tube'
_diffrn_radiation_type MoK\a
_diffrn_radiation_wavelength 0.71073
_diffrn_reflns_av_R_equivalents 0.0450
_diffrn_reflns_av_sigmaI/netI 0.0464
_diffrn_reflns_limit_h_max 16
_diffrn_reflns_limit_h_min -15
_diffrn_reflns_limit_k_max 12
_diffrn_reflns_limit_k_min -12
_diffrn_reflns_limit_l_max 32
_diffrn_reflns_limit_l_min -31
_diffrn_reflns_number 23677
_diffrn_reflns_theta_full 28.51
_diffrn_reflns_theta_max 28.51
_diffrn_reflns_theta_min 1.67
_diffrn_standards_number 0
_exptl_absorpt_coefficient_mu 1.645
_exptl_absorpt_correction_T_max 0.827
_exptl_absorpt_correction_T_min 0.559
_exptl_absorpt_correction_type multi-scan
_exptl_absorpt_process_details SADABS
_exptl_crystal_colour colourless
_exptl_crystal_density_diffrn 1.247
_exptl_crystal_density_method 'not measured'
_exptl_crystal_description block
_exptl_crystal_F_000 1088
_exptl_crystal_size_max 0.40
_exptl_crystal_size_mid 0.24
_exptl_crystal_size_min 0.12
_refine_diff_density_max 0.784
_refine_diff_density_min -0.489
_refine_diff_density_rms 0.071
_refine_ls_extinction_method none
_refine_ls_goodness_of_fit_ref 1.028
_refine_ls_hydrogen_treatment constr
_refine_ls_matrix_type full
_refine_ls_number_parameters 279
_refine_ls_number_reflns 6579
_refine_ls_number_restraints 0
_refine_ls_restrained_S_all 1.028
_refine_ls_R_factor_all 0.0612
_refine_ls_R_factor_gt 0.0358
_refine_ls_shift/su_max 0.009
_refine_ls_shift/su_mean 0.000
_refine_ls_structure_factor_coef Fsqd
_refine_ls_weighting_details 'calc w=1/[\s^2^(Fo^2^)+(0.0331P)^2^+1.9264P] where P=(Fo^2^+2Fc^2^)/3'
_refine_ls_weighting_scheme calc
_refine_ls_wR_factor_gt 0.0769
_refine_ls_wR_factor_ref 0.0862
_reflns_number_gt 4930
_reflns_number_total 6579
_reflns_threshold_expression I>2\s(I)
_cod_data_source_file b502416a.txt
_cod_data_source_block ki122_10
_cod_original_sg_symbol_H-M 'P 21/c'
_cod_database_code 7008407

loop_
_symmetry_equiv_pos_as_xyz
'x, y, z'
'-x, y+1/2, -z+1/2'
'-x, -y, -z'
'x, -y-1/2, z-1/2'

loop_
_atom_site_label
_atom_site_type_symbol
_atom_site_fract_x
_atom_site_fract_y
_atom_site_fract_z
_atom_site_U_iso_or_equiv
_atom_site_adp_type
_atom_site_occupancy
_atom_site_symmetry_multiplicity
_atom_site_calc_flag
_atom_site_refinement_flags
_atom_site_disorder_assembly
_atom_site_disorder_group
Br1 Br 1.14263(2) 0.90146(3) 0.004425(10) 0.02657(8) Uani 1 1 d . . .
P1 P 0.68737(5) 0.82444(6) 0.13150(2) 0.01642(12) Uani 1 1 d . . .
Si1 Si 0.47498(6) 0.97218(7) 0.15716(3) 0.02467(16) Uani 1 1 d . . .
Si2 Si 0.45702(5) 0.66676(7) 0.10186(3) 0.01954(14) Uani 1 1 d . . .
O1 O 0.94274(13) 0.85951(18) 0.11189(7) 0.0241(4) Uani 1 1 d . . .
O2 O 0.87412(13) 0.71406(18) 0.00253(7) 0.0247(4) Uani 1 1 d . . .
C1 C 0.54357(18) 0.7923(2) 0.14983(9) 0.0168(4) Uani 1 1 d . . .
H1 H 0.5504 0.7477 0.1871 0.020 Uiso 1 1 calc R . .
C2 C 0.3578(3) 0.9555(3) 0.20228(14) 0.0486(8) Uani 1 1 d . . .
H2A H 0.3210 1.0475 0.2050 0.073 Uiso 1 1 calc R . .
H2B H 0.3874 0.9244 0.2390 0.073 Uiso 1 1 calc R . .
H2C H 0.3036 0.8860 0.1864 0.073 Uiso 1 1 calc R . .
C3 C 0.5712(3) 1.1076(3) 0.19150(13) 0.0429(7) Uani 1 1 d . . .
H3A H 0.6363 1.1190 0.1706 0.064 Uiso 1 1 calc R . .
H3B H 0.5958 1.0765 0.2290 0.064 Uiso 1 1 calc R . .
H3C H 0.5320 1.1982 0.1929 0.064 Uiso 1 1 calc R . .
C4 C 0.4254(3) 1.0460(3) 0.08869(12) 0.0403(7) Uani 1 1 d . . .
H4A H 0.3951 1.1410 0.0933 0.060 Uiso 1 1 calc R . .
H4B H 0.3670 0.9847 0.0709 0.060 Uiso 1 1 calc R . .
H4C H 0.4879 1.0511 0.0658 0.060 Uiso 1 1 calc R . .
C5 C 0.4680(2) 0.7070(3) 0.02774(10) 0.0328(6) Uani 1 1 d . . .
H5A H 0.5468 0.7098 0.0207 0.049 Uiso 1 1 calc R . .
H5B H 0.4335 0.7990 0.0187 0.049 Uiso 1 1 calc R . .
H5C H 0.4295 0.6334 0.0049 0.049 Uiso 1 1 calc R . .
C6 C 0.3068(2) 0.6773(3) 0.11470(11) 0.0299(6) Uani 1 1 d . . .
H6A H 0.2639 0.6082 0.0914 0.045 Uiso 1 1 calc R . .
H6B H 0.2786 0.7726 0.1059 0.045 Uiso 1 1 calc R . .
H6C H 0.2990 0.6564 0.1535 0.045 Uiso 1 1 calc R . .
C7 C 0.4959(2) 0.4781(3) 0.11673(12) 0.0308(6) Uani 1 1 d . . .
H7A H 0.5004 0.4616 0.1565 0.046 Uiso 1 1 calc R . .
H7B H 0.5685 0.4582 0.1033 0.046 Uiso 1 1 calc R . .
H7C H 0.4393 0.4157 0.0982 0.046 Uiso 1 1 calc R . .
C8 C 0.76634(19) 0.8646(2) 0.19853(9) 0.0193(5) Uani 1 1 d . . .
C9 C 0.7281(2) 0.8335(3) 0.24924(10) 0.0247(5) Uani 1 1 d . . .
H9 H 0.6569 0.7906 0.2500 0.030 Uiso 1 1 calc R . .
C10 C 0.7900(2) 0.8627(3) 0.29840(10) 0.0323(6) Uani 1 1 d . . .
H10 H 0.7613 0.8398 0.3322 0.039 Uiso 1 1 calc R . .
C11 C 0.8933(2) 0.9250(3) 0.29831(11) 0.0377(7) Uani 1 1 d . . .
H11 H 0.9369 0.9437 0.3320 0.045 Uiso 1 1 calc R . .
C12 C 0.9329(2) 0.9603(3) 0.24866(11) 0.0326(6) Uani 1 1 d . . .
H12 H 1.0038 1.0044 0.2486 0.039 Uiso 1 1 calc R . .
C13 C 0.8709(2) 0.9323(3) 0.19869(10) 0.0231(5) Uani 1 1 d . . .
C14 C 0.9176(2) 0.9762(3) 0.14606(10) 0.0259(5) Uani 1 1 d . . .
H14A H 0.8630 1.0386 0.1251 0.031 Uiso 1 1 calc R . .
H14B H 0.9865 1.0318 0.1553 0.031 Uiso 1 1 calc R . .
C15 C 1.0204(2) 0.7614(3) 0.13827(12) 0.0421(7) Uani 1 1 d . . .
H15A H 1.0894 0.8111 0.1511 0.063 Uiso 1 1 calc R . .
H15B H 1.0369 0.6875 0.1121 0.063 Uiso 1 1 calc R . .
H15C H 0.9882 0.7184 0.1697 0.063 Uiso 1 1 calc R . .
C16 C 0.74389(18) 0.6447(2) 0.12141(9) 0.0177(5) Uani 1 1 d . . .
C17 C 0.75908(19) 0.5500(2) 0.16557(10) 0.0218(5) Uani 1 1 d . . .
H17 H 0.7434 0.5805 0.2011 0.026 Uiso 1 1 calc R . .
C18 C 0.7963(2) 0.4134(3) 0.15888(11) 0.0297(6) Uani 1 1 d . . .
H18 H 0.8065 0.3512 0.1895 0.036 Uiso 1 1 calc R . .
C19 C 0.8185(2) 0.3679(3) 0.10708(12) 0.0348(7) Uani 1 1 d . . .
H19 H 0.8422 0.2735 0.1017 0.042 Uiso 1 1 calc R . .
C20 C 0.8060(2) 0.4604(3) 0.06339(11) 0.0303(6) Uani 1 1 d . . .
H20 H 0.8223 0.4288 0.0281 0.036 Uiso 1 1 calc R . .
C21 C 0.77021(18) 0.5995(3) 0.06952(9) 0.0198(5) Uani 1 1 d . . .
C22 C 0.76292(19) 0.6931(3) 0.01913(9) 0.0223(5) Uani 1 1 d . . .
H22A H 0.7149 0.6481 -0.0111 0.027 Uiso 1 1 calc R . .
H22B H 0.7296 0.7854 0.0275 0.027 Uiso 1 1 calc R . .
C23 C 0.8766(3) 0.7090(4) -0.05572(12) 0.0555(10) Uani 1 1 d . . .
H23A H 0.8545 0.6145 -0.0691 0.083 Uiso 1 1 calc R . .
H23B H 0.9523 0.7298 -0.0651 0.083 Uiso 1 1 calc R . .
H23C H 0.8247 0.7794 -0.0729 0.083 Uiso 1 1 calc R . .
Li1 Li 0.9510(3) 0.8832(4) 0.03346(17) 0.0267(9) Uani 1 1 d . . .

loop_
_atom_site_aniso_label
_atom_site_aniso_U_11
_atom_site_aniso_U_22
_atom_site_aniso_U_33
_atom_site_aniso_U_23
_atom_site_aniso_U_13
_atom_site_aniso_U_12
Br1 0.02170(12) 0.02983(14) 0.02854(14) 0.00323(11) 0.00425(9) 0.00348(11)
P1 0.0181(3) 0.0169(3) 0.0144(3) -0.0002(2) 0.0026(2) -0.0009(2)
Si1 0.0264(4) 0.0185(3) 0.0294(4) -0.0030(3) 0.0037(3) 0.0045(3)
Si2 0.0173(3) 0.0198(3) 0.0216(3) -0.0017(3) 0.0019(2) -0.0012(3)
O1 0.0228(9) 0.0280(9) 0.0223(9) 0.0029(7) 0.0062(7) 0.0033(7)
O2 0.0250(9) 0.0303(10) 0.0198(9) -0.0028(7) 0.0076(7) -0.0043(7)
C1 0.0175(11) 0.0159(11) 0.0170(11) -0.0007(9) 0.0021(9) 0.0012(9)
C2 0.0493(19) 0.0435(18) 0.057(2) -0.0134(16) 0.0272(16) 0.0088(15)
C3 0.0508(18) 0.0198(14) 0.0556(19) -0.0109(13) -0.0089(15) 0.0062(13)
C4 0.0479(18) 0.0245(14) 0.0461(18) 0.0045(13) -0.0079(14) 0.0017(13)
C5 0.0296(14) 0.0446(17) 0.0241(14) -0.0033(12) 0.0018(11) -0.0022(12)
C6 0.0222(13) 0.0313(14) 0.0364(15) 0.0019(12) 0.0035(11) -0.0008(11)
C7 0.0271(13) 0.0190(13) 0.0455(16) -0.0055(11) -0.0013(12) -0.0027(11)
C8 0.0222(12) 0.0176(11) 0.0178(11) -0.0028(9) 0.0003(9) 0.0007(9)
C9 0.0272(13) 0.0268(13) 0.0204(12) -0.0009(10) 0.0037(10) -0.0048(10)
C10 0.0404(16) 0.0408(16) 0.0156(12) -0.0021(11) 0.0025(11) -0.0037(12)
C11 0.0433(17) 0.0471(18) 0.0211(13) -0.0092(12) -0.0063(12) -0.0073(14)
C12 0.0296(14) 0.0398(16) 0.0275(14) -0.0076(12) -0.0024(11) -0.0105(12)
C13 0.0271(12) 0.0214(12) 0.0205(12) -0.0039(9) 0.0010(10) -0.0030(10)
C14 0.0260(13) 0.0251(13) 0.0271(13) -0.0027(10) 0.0046(10) -0.0088(11)
C15 0.0328(15) 0.057(2) 0.0374(17) 0.0109(15) 0.0083(13) 0.0193(14)
C16 0.0141(10) 0.0203(11) 0.0187(11) -0.0013(9) 0.0019(9) -0.0016(9)
C17 0.0227(12) 0.0229(12) 0.0201(12) 0.0020(9) 0.0036(9) 0.0006(10)
C18 0.0305(14) 0.0237(13) 0.0349(15) 0.0092(11) 0.0032(11) 0.0044(11)
C19 0.0390(16) 0.0216(13) 0.0449(17) 0.0005(12) 0.0102(13) 0.0109(11)
C20 0.0349(15) 0.0280(14) 0.0296(14) -0.0046(11) 0.0107(11) 0.0061(12)
C21 0.0150(10) 0.0233(12) 0.0214(12) -0.0018(10) 0.0035(9) 0.0004(9)
C22 0.0201(11) 0.0292(13) 0.0178(12) -0.0014(10) 0.0037(9) 0.0005(10)
C23 0.055(2) 0.081(3) 0.0341(17) -0.0199(17) 0.0220(15) -0.0290(19)
Li1 0.028(2) 0.026(2) 0.026(2) 0.0015(18) 0.0069(17) -0.0010(18)

loop_
_atom_type_symbol
_atom_type_description
_atom_type_scat_dispersion_real
_atom_type_scat_dispersion_imag
_atom_type_scat_source
C C 0.0033 0.0016 'International Tables Vol C Tables 4.2.6.8 and 6.1.1.4'
H H 0.0000 0.0000 'International Tables Vol C Tables 4.2.6.8 and 6.1.1.4'
Si Si 0.0817 0.0704 'International Tables Vol C Tables 4.2.6.8 and 6.1.1.4'
O O 0.0106 0.0060 'International Tables Vol C Tables 4.2.6.8 and 6.1.1.4'
P P 0.1023 0.0942 'International Tables Vol C Tables 4.2.6.8 and 6.1.1.4'
Br Br -0.2901 2.4595 'International Tables Vol C Tables 4.2.6.8 and 6.1.1.4'
Li Li -0.0003 0.0001 'International Tables Vol C Tables 4.2.6.8 and 6.1.1.4'

loop_
_geom_angle_atom_site_label_1
_geom_angle_atom_site_label_2
_geom_angle_atom_site_label_3
_geom_angle
_geom_angle_site_symmetry_1
_geom_angle_site_symmetry_3
_geom_angle_publ_flag
Li1 Br1 Li1 76.12(15) . 3_775 ?
C1 P1 C8 103.51(10) . . ?
C1 P1 C16 104.16(10) . . ?
C8 P1 C16 98.09(10) . . ?
C1 Si1 C2 109.67(12) . . ?
C1 Si1 C3 113.37(12) . . ?
C1 Si1 C4 110.86(12) . . ?
C2 Si1 C3 105.21(15) . . ?
C2 Si1 C4 111.35(15) . . ?
C3 Si1 C4 106.25(14) . . ?
C1 Si2 C5 112.61(11) . . ?
C1 Si2 C6 110.23(11) . . ?
C1 Si2 C7 111.20(11) . . ?
C5 Si2 C6 108.04(12) . . ?
C5 Si2 C7 110.09(13) . . ?
C6 Si2 C7 104.30(12) . . ?
C14 O1 C15 113.7(2) . . ?
C14 O1 Li1 121.29(19) . . ?
C15 O1 Li1 115.4(2) . . ?
C22 O2 C23 112.4(2) . . ?
C22 O2 Li1 114.76(18) . . ?
C23 O2 Li1 111.0(2) . . ?
P1 C1 Si1 107.42(11) . . ?
P1 C1 Si2 114.99(11) . . ?
Si1 C1 Si2 113.34(11) . . ?
P1 C8 C9 123.84(18) . . ?
P1 C8 C13 118.60(17) . . ?
C9 C8 C13 117.6(2) . . ?
C8 C9 C10 122.3(2) . . ?
C9 C10 C11 119.9(2) . . ?
C10 C11 C12 119.3(2) . . ?
C11 C12 C13 121.4(2) . . ?
C8 C13 C12 119.5(2) . . ?
C8 C13 C14 121.7(2) . . ?
C12 C13 C14 118.8(2) . . ?
O1 C14 C13 113.6(2) . . ?
P1 C16 C17 120.41(17) . . ?
P1 C16 C21 121.07(18) . . ?
C17 C16 C21 118.5(2) . . ?
C16 C17 C18 121.8(2) . . ?
C17 C18 C19 119.4(2) . . ?
C18 C19 C20 119.6(2) . . ?
C19 C20 C21 121.8(2) . . ?
C16 C21 C20 118.8(2) . . ?
C16 C21 C22 123.9(2) . . ?
C20 C21 C22 117.3(2) . . ?
O2 C22 C21 108.85(18) . . ?
Br1 Li1 Br1 103.88(15) . 3_775 ?
Br1 Li1 O1 115.2(2) . . ?
Br1 Li1 O1 113.69(19) 3_775 . ?
Br1 Li1 O2 111.37(19) . . ?
Br1 Li1 O2 110.21(19) 3_775 . ?
Br1 Li1 Li1 52.19(13) 3_775 3_775 ?
Br1 Li1 Li1 51.69(12) . 3_775 ?
O1 Li1 O2 102.7(2) . . ?
O1 Li1 Li1 132.1(3) . 3_775 ?
O2 Li1 Li1 125.2(3) . 3_775 ?

loop_
_geom_bond_atom_site_label_1
_geom_bond_atom_site_label_2
_geom_bond_distance
_geom_bond_site_symmetry_2
_geom_bond_publ_flag
Br1 Li1 2.482(4) . ?
Br1 Li1 2.465(4) 3_775 ?
P1 C1 1.854(2) . ?
P1 C8 1.854(2) . ?
P1 C16 1.855(2) . ?
Si1 C1 1.906(2) . ?
Si1 C2 1.877(3) . ?
Si1 C3 1.872(3) . ?
Si1 C4 1.858(3) . ?
Si2 C1 1.908(2) . ?
Si2 C5 1.867(3) . ?
Si2 C6 1.867(2) . ?
Si2 C7 1.871(3) . ?
O1 C14 1.433(3) . ?
O1 C15 1.427(3) . ?
O1 Li1 1.940(4) . ?
O2 C22 1.448(3) . ?
O2 C23 1.427(3) . ?
O2 Li1 1.963(5) . ?
C8 C9 1.393(3) . ?
C8 C13 1.412(3) . ?
C9 C10 1.380(3) . ?
C10 C11 1.377(4) . ?
C11 C12 1.385(4) . ?
C12 C13 1.395(3) . ?
C13 C14 1.509(3) . ?
C16 C17 1.401(3) . ?
C16 C21 1.401(3) . ?
C17 C18 1.382(3) . ?
C18 C19 1.386(4) . ?
C19 C20 1.377(4) . ?
C20 C21 1.396(3) . ?
C21 C22 1.512(3) . ?
Li1 Br1 2.465(4) 3_775 ?
Li1 Li1 3.050(8) 3_775 ?
